data_7157994
loop_
_publ_author_name
'Wei, Yueting'
'Liu, Ping'
'Liu, Yali'
'He, Jing'
'Li, Xuezhen'
'Li, Shiwu'
'Zhao, Jixing'

_publ_section_title
;
 NIS-promoted three-component reaction of 3-oxo-3-arylpropanenitriles with
 arylsulfonyl hydrazides.
;
_journal_issue 17
_journal_name_full 'Organic &amp; biomolecular chemistry'
_journal_page_first 3932
_journal_page_last 3939
_journal_paper_doi 10.1039/d1ob00438g
_journal_volume 19
_journal_year 2021
_chemical_formula_moiety 'C H Cl3, 3(C16 H12 F3 N3 S)'
_chemical_formula_sum 'C49 H37 Cl3 F9 N9 S3'
_chemical_formula_weight 1125.40
_space_group_crystal_system triclinic
_space_group_IT_number 2
_space_group_name_Hall '-P 1'
_space_group_name_H-M_alt 'P -1'
_atom_sites_solution_hydrogens mixed
_atom_sites_solution_primary dual
_audit_creation_date 2020-08-10
_audit_creation_method
;
Olex2 1.2
(compiled 2018.05.29 svn.r3508 for OlexSys, GUI svn.r5506)
;
_audit_update_record
;
2020-10-05 deposited with the CCDC.	2021-03-29 downloaded from the CCDC.
;
_cell_angle_alpha 106.397(2)
_cell_angle_beta 108.593(2)
_cell_angle_gamma 108.531(2)
_cell_formula_units_Z 2
_cell_length_a 13.8799(8)
_cell_length_b 14.9130(8)
_cell_length_c 14.9991(7)
_cell_measurement_reflns_used 9830
_cell_measurement_temperature 173(2)
_cell_measurement_theta_max 26.72
_cell_measurement_theta_min 2.68
_cell_volume 2523.1(2)
_computing_cell_refinement 'SAINT V8.38A (?, 2016)'
_computing_data_reduction 'SAINT V8.38A (?, 2016)'
_computing_molecular_graphics 'Olex2 (Dolomanov et al., 2009)'
_computing_publication_material 'Olex2 (Dolomanov et al., 2009)'
_computing_structure_refinement 'ShelXL (Sheldrick, 2015)'
_computing_structure_solution 'ShelXT (Sheldrick, 2015)'
_diffrn_ambient_temperature 173.0
_diffrn_detector_area_resol_mean 8
_diffrn_measured_fraction_theta_full 0.998
_diffrn_measured_fraction_theta_max 0.995
_diffrn_measurement_device_type 'Bruker D8 Venture'
_diffrn_measurement_method '\w and \f scans'
_diffrn_radiation_monochromator graphite
_diffrn_radiation_type MoK\a
_diffrn_radiation_wavelength 0.71073
_diffrn_reflns_av_R_equivalents 0.0348
_diffrn_reflns_av_unetI/netI 0.0387
_diffrn_reflns_Laue_measured_fraction_full 0.998
_diffrn_reflns_Laue_measured_fraction_max 0.995
_diffrn_reflns_limit_h_max 17
_diffrn_reflns_limit_h_min -17
_diffrn_reflns_limit_k_max 18
_diffrn_reflns_limit_k_min -17
_diffrn_reflns_limit_l_max 18
_diffrn_reflns_limit_l_min -18
_diffrn_reflns_number 32090
_diffrn_reflns_point_group_measured_fraction_full 0.998
_diffrn_reflns_point_group_measured_fraction_max 0.995
_diffrn_reflns_theta_full 25.242
_diffrn_reflns_theta_max 26.766
_diffrn_reflns_theta_min 2.294
_diffrn_source 'sealed tube'
_exptl_absorpt_coefficient_mu 0.385
_exptl_absorpt_correction_T_max 0.7454
_exptl_absorpt_correction_T_min 0.6331
_exptl_absorpt_correction_type multi-scan
_exptl_absorpt_process_details SADABS
_exptl_crystal_colour colorless
_exptl_crystal_density_diffrn 1.481
_exptl_crystal_description block
_exptl_crystal_F_000 1148
_exptl_crystal_size_max 0.22
_exptl_crystal_size_mid 0.21
_exptl_crystal_size_min 0.19
_refine_diff_density_max 0.931
_refine_diff_density_min -0.729
_refine_diff_density_rms 0.081
_refine_ls_extinction_method none
_refine_ls_goodness_of_fit_ref 1.106
_refine_ls_hydrogen_treatment mixed
_refine_ls_matrix_type full
_refine_ls_number_parameters 719
_refine_ls_number_reflns 10688
_refine_ls_number_restraints 219
_refine_ls_restrained_S_all 1.169
_refine_ls_R_factor_all 0.0850
_refine_ls_R_factor_gt 0.0712
_refine_ls_shift/su_max 0.000
_refine_ls_shift/su_mean 0.000
_refine_ls_structure_factor_coef Fsqd
_refine_ls_weighting_details 'w=1/[\s^2^(Fo^2^)+(0.0571P)^2^+6.9390P] where P=(Fo^2^+2Fc^2^)/3'
_refine_ls_weighting_scheme calc
_refine_ls_wR_factor_gt 0.1744
_refine_ls_wR_factor_ref 0.1828
_reflns_Friedel_coverage 0.000
_reflns_number_gt 8785
_reflns_number_total 10688
_reflns_threshold_expression 'I > 2\s(I)'
_cod_data_source_file d1ob00438g1.cif
_cod_data_source_block 11_CCDC1
_cod_depositor_comments 'Adding full bibliography for 7157992--7157994.cif.'
_cod_database_code 7157994
_shelx_shelxl_version_number 2018/3
_shelx_space_group_comment
;
The symmetry employed for this shelxl refinement is uniquely defined
by the following loop, which should always be used as a source of
symmetry information in preference to the above space-group names.
They are only intended as comments.
;
_shelx_estimated_absorpt_t_max 0.930
_shelx_estimated_absorpt_t_min 0.920
_olex2_refinement_description
;
1. Fixed Uiso
 At 1.2 times of:
  All C(H) groups, All N(H) groups
2. Restrained distances
 C49A-Cl3A \\sim C49-Cl3
 with sigma of 0.02
 Cl1A-C49A \\sim Cl1-C49
 with sigma of 0.02
 Cl1A-Cl3A \\sim Cl1-Cl3
 with sigma of 0.02
3. Uiso/Uaniso restraints and constraints
Cl1 \\sim Cl1A \\sim Cl2 \\sim Cl2A \\sim Cl3 \\sim Cl3A \\sim C49 \\sim C49A:
within 3.8A with sigma of 0.01 and sigma for terminal atoms of 0.02
Uanis(F2) \\sim Ueq, Uanis(F6) \\sim Ueq, Uanis(F8) \\sim Ueq: with sigma of
0.002 and sigma for terminal atoms of 0.004
4. Rigid body (RIGU) restrains
 Cl1, Cl2, Cl3, C49
 with sigma for 1-2 distances of 0.004 and sigma for 1-3 distances of 0.004
 Cl1A, Cl2A, Cl3A, C49A
 with sigma for 1-2 distances of 0.004 and sigma for 1-3 distances of 0.004
5. Others
 Sof(Cl1A)=Sof(Cl2A)=Sof(Cl3A)=Sof(C49A)=Sof(H49A)=1-FVAR(1)
 Sof(Cl1)=Sof(Cl2)=Sof(Cl3)=Sof(C49)=Sof(H49)=FVAR(1)
6.a Ternary CH refined with riding coordinates:
 C49(H49), C49A(H49A)
6.b Aromatic/amide H refined with riding coordinates:
 N5(H5), C21(H21), C22(H22), C23(H23), C24(H24), C25(H25), C27(H27), C28(H28),
 C30(H30), C31(H31), N8(H8), C37(H37), C38(H38), C39(H39), C40(H40), C41(H41),
 C43(H43), C44(H44), C46(H46), C47(H47), N2(H2), C5(H5A), C6(H6), C7(H7),
 C8(H8A), C9(H9), C11(H11), C12(H12), C14(H14), C15(H15)
;
_olex2_submission_special_instructions 'No special instructions were received'

loop_
_space_group_symop_operation_xyz
'x, y, z'
'-x, -y, -z'

loop_
_atom_site_label
_atom_site_type_symbol
_atom_site_fract_x
_atom_site_fract_y
_atom_site_fract_z
_atom_site_U_iso_or_equiv
_atom_site_adp_type
_atom_site_occupancy
_atom_site_site_symmetry_order
_atom_site_calc_flag
_atom_site_refinement_flags_posn
_atom_site_refinement_flags_adp
_atom_site_refinement_flags_occupancy
_atom_site_disorder_assembly
_atom_site_disorder_group
Cl1 Cl 0.25809(16) 0.38373(14) 0.35658(15) 0.0641(6) Uani 0.836(4) 1 d D U P A 1
Cl1A Cl 0.3673(12) 0.4535(8) 0.4383(9) 0.092(3) Uani 0.164(4) 1 d D U P A 2
Cl2 Cl 0.4005(3) 0.3645(2) 0.25662(18) 0.0535(6) Uani 0.836(4) 1 d . U P A 1
Cl2A Cl 0.4249(13) 0.3924(13) 0.2881(13) 0.061(3) Uani 0.164(4) 1 d . U P A 2
Cl3 Cl 0.3757(2) 0.25861(18) 0.3890(2) 0.0530(6) Uani 0.836(4) 1 d D U P A 1
Cl3A Cl 0.4135(13) 0.2851(12) 0.4113(15) 0.071(3) Uani 0.164(4) 1 d D U P A 2
C49 C 0.3167(6) 0.3076(6) 0.3058(6) 0.0505(14) Uani 0.836(4) 1 d D U P A 1
H49 H 0.250361 0.244742 0.244127 0.061 Uiso 0.836(4) 1 calc R . P A 1
C49A C 0.330(3) 0.333(2) 0.348(2) 0.061(5) Uani 0.164(4) 1 d D U P A 2
H49A H 0.247809 0.284894 0.300695 0.074 Uiso 0.164(4) 1 calc R . P A 2
S2 S 0.88040(8) 0.54748(6) 0.99853(7) 0.0275(2) Uani 1 1 d . . . . .
F4 F 0.4159(3) 0.1713(3) 0.5758(3) 0.0884(12) Uani 1 1 d . . . . .
F5 F 0.5347(4) 0.1603(3) 0.5229(3) 0.0963(13) Uani 1 1 d . . . . .
F6 F 0.4975(3) 0.0792(2) 0.6120(3) 0.0908(12) Uani 1 1 d . U . . .
N4 N 0.7378(3) 0.6831(3) 1.0146(3) 0.0365(8) Uani 1 1 d . . . . .
N5 N 0.8647(2) 0.7952(2) 0.9742(2) 0.0262(6) Uani 1 1 d . . . . .
H5 H 0.837998 0.841663 0.980257 0.031 Uiso 1 1 calc R . . . .
N6 N 0.9530(2) 0.8021(2) 0.9496(2) 0.0258(6) Uani 1 1 d . . . . .
C17 C 0.8243(3) 0.7084(3) 0.9879(3) 0.0250(7) Uani 1 1 d . . . . .
C18 C 0.8883(3) 0.6551(3) 0.9722(3) 0.0244(7) Uani 1 1 d . . . . .
C19 C 0.9673(3) 0.7169(3) 0.9475(2) 0.0228(7) Uani 1 1 d . . . . .
C20 C 1.0547(3) 0.7007(3) 0.9194(2) 0.0240(7) Uani 1 1 d . . . . .
C21 C 1.0369(3) 0.6016(3) 0.8596(3) 0.0282(7) Uani 1 1 d . . . . .
H21 H 0.968752 0.542251 0.839307 0.034 Uiso 1 1 calc R . . . .
C22 C 1.1181(3) 0.5886(3) 0.8291(3) 0.0355(9) Uani 1 1 d . . . . .
H22 H 1.105468 0.520402 0.788932 0.043 Uiso 1 1 calc R . . . .
C23 C 1.2167(3) 0.6741(3) 0.8568(3) 0.0377(9) Uani 1 1 d . . . . .
H23 H 1.271023 0.665023 0.834357 0.045 Uiso 1 1 calc R . . . .
C24 C 1.2360(3) 0.7729(3) 0.9175(3) 0.0369(9) Uani 1 1 d . . . . .
H24 H 1.304666 0.831754 0.937940 0.044 Uiso 1 1 calc R . . . .
C25 C 1.1565(3) 0.7868(3) 0.9485(3) 0.0300(8) Uani 1 1 d . . . . .
H25 H 1.170677 0.855227 0.990003 0.036 Uiso 1 1 calc R . . . .
C26 C 0.7728(3) 0.4387(3) 0.8808(3) 0.0256(7) Uani 1 1 d . . . . .
C27 C 0.7209(3) 0.4475(3) 0.7905(3) 0.0356(9) Uani 1 1 d . . . . .
H27 H 0.742475 0.514386 0.789751 0.043 Uiso 1 1 calc R . . . .
C28 C 0.6376(4) 0.3593(3) 0.7011(3) 0.0427(10) Uani 1 1 d . . . . .
H28 H 0.602286 0.365465 0.639035 0.051 Uiso 1 1 calc R . . . .
C29 C 0.6058(3) 0.2616(3) 0.7023(3) 0.0343(8) Uani 1 1 d . . . . .
C30 C 0.6572(3) 0.2526(3) 0.7914(3) 0.0356(9) Uani 1 1 d . . . . .
H30 H 0.635439 0.185794 0.792284 0.043 Uiso 1 1 calc R . . . .
C31 C 0.7415(3) 0.3414(3) 0.8808(3) 0.0311(8) Uani 1 1 d . . . . .
H31 H 0.777712 0.334934 0.942398 0.037 Uiso 1 1 calc R . . . .
C32 C 0.5149(4) 0.1682(3) 0.6052(4) 0.0493(12) Uani 1 1 d . . . . .
S3 S 0.47871(8) 0.95146(7) 0.85066(7) 0.0328(2) Uani 1 1 d . . . . .
F7 F 0.1575(3) 0.5671(3) 0.3766(2) 0.1007(15) Uani 1 1 d . . . . .
F8 F 0.0258(3) 0.5657(3) 0.4215(3) 0.0911(12) Uani 1 1 d . U . . .
F9 F 0.1137(4) 0.4796(3) 0.4582(3) 0.0998(14) Uani 1 1 d . . . . .
N7 N 0.6475(4) 0.9968(3) 0.7428(3) 0.0388(8) Uani 1 1 d . . . . .
N8 N 0.7676(3) 0.9614(2) 0.8670(2) 0.0275(6) Uani 1 1 d . . . . .
H8 H 0.822268 0.973661 0.847643 0.033 Uiso 1 1 calc R . . . .
N9 N 0.7699(3) 0.9331(2) 0.9468(2) 0.0276(6) Uani 1 1 d . . . . .
C33 C 0.6711(3) 0.9678(3) 0.8223(3) 0.0280(7) Uani 1 1 d . . . . .
C34 C 0.6059(3) 0.9425(3) 0.8738(3) 0.0276(7) Uani 1 1 d . . . . .
C35 C 0.6718(3) 0.9211(3) 0.9507(3) 0.0262(7) Uani 1 1 d . . . . .
C36 C 0.6484(3) 0.8859(3) 1.0277(3) 0.0263(7) Uani 1 1 d . . . . .
C37 C 0.5400(3) 0.8120(3) 1.0015(3) 0.0346(8) Uani 1 1 d . . . . .
H37 H 0.478666 0.787984 0.935394 0.042 Uiso 1 1 calc R . . . .
C38 C 0.5224(4) 0.7743(3) 1.0716(3) 0.0421(10) Uani 1 1 d . . . . .
H38 H 0.448937 0.723010 1.052866 0.050 Uiso 1 1 calc R . . . .
C39 C 0.6097(4) 0.8097(3) 1.1688(3) 0.0433(10) Uani 1 1 d . . . . .
H39 H 0.596306 0.783346 1.216599 0.052 Uiso 1 1 calc R . . . .
C40 C 0.7164(4) 0.8836(3) 1.1960(3) 0.0420(10) Uani 1 1 d . . . . .
H40 H 0.776486 0.908605 1.263071 0.050 Uiso 1 1 calc R . . . .
C41 C 0.7366(3) 0.9218(3) 1.1261(3) 0.0338(8) Uani 1 1 d . . . . .
H41 H 0.810498 0.972342 1.145209 0.041 Uiso 1 1 calc R . . . .
C42 C 0.3784(3) 0.8367(3) 0.7344(3) 0.0287(7) Uani 1 1 d . . . . .
C43 C 0.3945(3) 0.7484(3) 0.7029(3) 0.0383(9) Uani 1 1 d . . . . .
H43 H 0.462379 0.747833 0.743644 0.046 Uiso 1 1 calc R . . . .
C44 C 0.3124(4) 0.6609(3) 0.6126(3) 0.0460(11) Uani 1 1 d . . . . .
H44 H 0.323200 0.599920 0.591809 0.055 Uiso 1 1 calc R . . . .
C45 C 0.2145(4) 0.6624(3) 0.5527(3) 0.0420(10) Uani 1 1 d . . . . .
C46 C 0.1982(3) 0.7501(4) 0.5831(3) 0.0410(10) Uani 1 1 d . . . . .
H46 H 0.130670 0.750638 0.541488 0.049 Uiso 1 1 calc R . . . .
C47 C 0.2793(3) 0.8376(3) 0.6741(3) 0.0356(9) Uani 1 1 d . . . . .
H47 H 0.267434 0.897871 0.695184 0.043 Uiso 1 1 calc R . . . .
C48 C 0.1289(4) 0.5699(4) 0.4525(4) 0.0589(14) Uani 1 1 d . . . . .
S1 S 1.00526(8) 0.89811(7) 0.56008(7) 0.0296(2) Uani 1 1 d . . . . .
F1 F 0.5173(3) 0.5353(3) 0.1474(3) 0.1016(14) Uani 1 1 d . . . . .
F2 F 0.6347(3) 0.5082(3) 0.0913(2) 0.0863(11) Uani 1 1 d . U . . .
F3 F 0.5889(3) 0.4387(2) 0.1848(2) 0.0712(9) Uani 1 1 d . . . . .
N1 N 1.0279(4) 0.7712(3) 0.7061(3) 0.0422(9) Uani 1 1 d . . . . .
N2 N 0.9706(3) 0.8807(2) 0.8025(2) 0.0284(6) Uani 1 1 d . . . . .
H2 H 0.978594 0.858083 0.851408 0.034 Uiso 1 1 calc R . . . .
N3 N 0.9349(2) 0.9560(2) 0.7992(2) 0.0268(6) Uani 1 1 d . . . . .
C1 C 0.9915(3) 0.8460(3) 0.7218(3) 0.0290(7) Uani 1 1 d . . . . .
C2 C 0.9698(3) 0.9009(3) 0.6622(3) 0.0264(7) Uani 1 1 d . . . . .
C3 C 0.9337(3) 0.9681(3) 0.7137(3) 0.0256(7) Uani 1 1 d . . . . .
C4 C 0.8955(3) 1.0423(3) 0.6876(3) 0.0263(7) Uani 1 1 d . . . . .
C5 C 0.8288(3) 1.0194(3) 0.5847(3) 0.0322(8) Uani 1 1 d . . . . .
H5A H 0.810959 0.956719 0.529753 0.039 Uiso 1 1 calc R . . . .
C6 C 0.7883(3) 1.0891(3) 0.5629(3) 0.0385(9) Uani 1 1 d . . . . .
H6 H 0.741487 1.072749 0.492995 0.046 Uiso 1 1 calc R . . . .
C7 C 0.8156(4) 1.1812(3) 0.6417(4) 0.0422(10) Uani 1 1 d . . . . .
H7 H 0.788802 1.228723 0.625847 0.051 Uiso 1 1 calc R . . . .
C8 C 0.8817(4) 1.2046(3) 0.7436(3) 0.0392(9) Uani 1 1 d . . . . .
H8A H 0.899392 1.267660 0.797920 0.047 Uiso 1 1 calc R . . . .
C9 C 0.9225(3) 1.1363(3) 0.7671(3) 0.0310(8) Uani 1 1 d . . . . .
H9 H 0.968915 1.153311 0.837338 0.037 Uiso 1 1 calc R . . . .
C10 C 0.8867(3) 0.7884(3) 0.4487(3) 0.0278(7) Uani 1 1 d . . . . .
C11 C 0.8972(3) 0.7608(3) 0.3576(3) 0.0404(10) Uani 1 1 d . . . . .
H11 H 0.965489 0.800268 0.356790 0.049 Uiso 1 1 calc R . . . .
C12 C 0.8095(4) 0.6764(3) 0.2678(3) 0.0436(10) Uani 1 1 d . . . . .
H12 H 0.817306 0.658067 0.205400 0.052 Uiso 1 1 calc R . . . .
C13 C 0.7109(3) 0.6189(3) 0.2690(3) 0.0364(9) Uani 1 1 d . . . . .
C14 C 0.6995(4) 0.6462(4) 0.3593(3) 0.0507(12) Uani 1 1 d . . . . .
H14 H 0.630914 0.606515 0.359678 0.061 Uiso 1 1 calc R . . . .
C15 C 0.7872(4) 0.7313(3) 0.4500(3) 0.0437(10) Uani 1 1 d . . . . .
H15 H 0.779018 0.749932 0.512234 0.052 Uiso 1 1 calc R . . . .
C16 C 0.6141(4) 0.5269(4) 0.1733(3) 0.0503(12) Uani 1 1 d . . . . .
H4A H 0.709(4) 0.619(4) 1.005(3) 0.035(11) Uiso 1 1 d . . . . .
H1A H 1.045(4) 0.752(4) 0.756(4) 0.043(13) Uiso 1 1 d . . . . .
H7A H 0.577(4) 0.980(4) 0.707(4) 0.044(13) Uiso 1 1 d . . . . .
H1B H 1.035(4) 0.751(4) 0.659(4) 0.040(14) Uiso 1 1 d . . . . .
H7B H 0.694(5) 1.004(4) 0.717(4) 0.055(16) Uiso 1 1 d . . . . .
H4B H 0.701(5) 0.720(5) 1.025(5) 0.073(18) Uiso 1 1 d . . . . .

loop_
_atom_site_aniso_label
_atom_site_aniso_U_11
_atom_site_aniso_U_22
_atom_site_aniso_U_33
_atom_site_aniso_U_23
_atom_site_aniso_U_13
_atom_site_aniso_U_12
Cl1 0.0774(12) 0.0734(11) 0.0942(13) 0.0546(10) 0.0633(11) 0.0527(10)
Cl1A 0.142(6) 0.071(5) 0.085(5) 0.029(4) 0.078(4) 0.050(4)
Cl2 0.0644(14) 0.0663(15) 0.0529(11) 0.0368(10) 0.0328(10) 0.0391(12)
Cl2A 0.059(5) 0.073(6) 0.089(6) 0.054(5) 0.062(5) 0.028(4)
Cl3 0.0660(14) 0.0576(11) 0.0617(14) 0.0383(10) 0.0380(12) 0.0372(10)
Cl3A 0.065(6) 0.098(6) 0.078(6) 0.065(5) 0.033(5) 0.044(5)
C49 0.056(3) 0.060(3) 0.066(3) 0.041(3) 0.041(3) 0.035(3)
C49A 0.067(6) 0.071(6) 0.076(7) 0.043(6) 0.052(6) 0.034(6)
S2 0.0321(5) 0.0194(4) 0.0247(4) 0.0105(3) 0.0081(4) 0.0080(3)
F4 0.0406(17) 0.0544(19) 0.092(3) -0.0018(17) -0.0171(17) 0.0082(14)
F5 0.100(3) 0.076(2) 0.0415(18) -0.0114(16) 0.0109(18) 0.010(2)
F6 0.095(2) 0.0330(14) 0.075(2) 0.0169(14) -0.0179(16) 0.0123(15)
N4 0.0394(19) 0.0329(19) 0.049(2) 0.0218(16) 0.0292(17) 0.0159(16)
N5 0.0300(15) 0.0243(14) 0.0320(16) 0.0148(13) 0.0178(13) 0.0147(13)
N6 0.0262(15) 0.0239(14) 0.0292(15) 0.0137(12) 0.0130(12) 0.0107(12)
C17 0.0268(17) 0.0222(16) 0.0219(16) 0.0087(13) 0.0093(14) 0.0086(14)
C18 0.0261(17) 0.0183(15) 0.0221(16) 0.0092(13) 0.0067(13) 0.0060(13)
C19 0.0232(16) 0.0209(16) 0.0188(15) 0.0070(13) 0.0068(13) 0.0077(13)
C20 0.0241(16) 0.0264(17) 0.0196(15) 0.0120(13) 0.0069(13) 0.0099(14)
C21 0.0276(18) 0.0250(17) 0.0231(16) 0.0065(14) 0.0076(14) 0.0085(14)
C22 0.034(2) 0.036(2) 0.0293(19) 0.0070(16) 0.0101(16) 0.0168(17)
C23 0.031(2) 0.047(2) 0.037(2) 0.0161(18) 0.0186(17) 0.0185(18)
C24 0.0264(19) 0.032(2) 0.044(2) 0.0140(18) 0.0133(17) 0.0088(16)
C25 0.0287(18) 0.0245(17) 0.0323(19) 0.0108(15) 0.0116(15) 0.0100(15)
C26 0.0246(17) 0.0212(16) 0.0263(17) 0.0074(14) 0.0106(14) 0.0082(14)
C27 0.037(2) 0.0232(18) 0.036(2) 0.0158(16) 0.0078(17) 0.0071(16)
C28 0.044(2) 0.031(2) 0.033(2) 0.0128(17) 0.0016(18) 0.0108(18)
C29 0.0274(18) 0.0262(18) 0.035(2) 0.0060(16) 0.0062(16) 0.0094(15)
C30 0.037(2) 0.0195(17) 0.039(2) 0.0103(16) 0.0104(17) 0.0089(16)
C31 0.0341(19) 0.0276(18) 0.0275(18) 0.0130(15) 0.0089(15) 0.0131(16)
C32 0.045(3) 0.035(2) 0.039(2) 0.0072(19) -0.004(2) 0.015(2)
S3 0.0266(4) 0.0285(5) 0.0338(5) 0.0041(4) 0.0086(4) 0.0145(4)
F7 0.083(3) 0.105(3) 0.0400(17) -0.0143(18) 0.0269(17) -0.001(2)
F8 0.0522(17) 0.094(2) 0.072(2) -0.0070(16) 0.0095(15) 0.0255(17)
F9 0.093(3) 0.048(2) 0.078(3) -0.0104(17) 0.013(2) -0.0029(19)
N7 0.036(2) 0.041(2) 0.0379(19) 0.0201(16) 0.0135(17) 0.0172(17)
N8 0.0280(15) 0.0270(15) 0.0314(16) 0.0132(13) 0.0167(13) 0.0125(13)
N9 0.0267(15) 0.0241(15) 0.0325(16) 0.0128(13) 0.0146(13) 0.0099(12)
C33 0.0289(18) 0.0203(16) 0.0299(18) 0.0074(14) 0.0109(15) 0.0105(14)
C34 0.0237(17) 0.0231(17) 0.0310(18) 0.0076(14) 0.0103(14) 0.0105(14)
C35 0.0232(16) 0.0200(16) 0.0286(17) 0.0051(14) 0.0107(14) 0.0073(13)
C36 0.0275(17) 0.0216(16) 0.0280(17) 0.0069(14) 0.0141(14) 0.0104(14)
C37 0.0297(19) 0.0317(19) 0.037(2) 0.0111(16) 0.0148(16) 0.0102(16)
C38 0.036(2) 0.040(2) 0.049(2) 0.017(2) 0.025(2) 0.0102(18)
C39 0.056(3) 0.043(2) 0.043(2) 0.023(2) 0.032(2) 0.022(2)
C40 0.048(2) 0.042(2) 0.030(2) 0.0130(18) 0.0163(19) 0.016(2)
C41 0.0279(19) 0.0294(19) 0.0301(19) 0.0070(15) 0.0101(15) 0.0048(15)
C42 0.0229(17) 0.0311(18) 0.0247(17) 0.0070(15) 0.0089(14) 0.0096(15)
C43 0.033(2) 0.034(2) 0.035(2) 0.0060(17) 0.0070(17) 0.0170(17)
C44 0.043(2) 0.037(2) 0.042(2) 0.0029(19) 0.012(2) 0.018(2)
C45 0.034(2) 0.045(2) 0.031(2) 0.0066(18) 0.0131(17) 0.0093(18)
C46 0.031(2) 0.054(3) 0.031(2) 0.0122(19) 0.0099(17) 0.0208(19)
C47 0.033(2) 0.041(2) 0.0320(19) 0.0125(17) 0.0123(16) 0.0204(18)
C48 0.043(3) 0.054(3) 0.046(3) -0.002(2) 0.014(2) 0.010(2)
S1 0.0277(4) 0.0332(5) 0.0229(4) 0.0099(4) 0.0134(4) 0.0076(4)
F1 0.057(2) 0.075(2) 0.083(3) -0.008(2) -0.0181(19) 0.0147(19)
F2 0.092(2) 0.0709(19) 0.0404(15) 0.0052(13) 0.0326(15) -0.0141(16)
F3 0.082(2) 0.0342(15) 0.0552(18) 0.0072(13) 0.0256(16) -0.0061(14)
N1 0.060(2) 0.049(2) 0.039(2) 0.0250(18) 0.0314(19) 0.035(2)
N2 0.0345(16) 0.0305(16) 0.0256(15) 0.0158(13) 0.0160(13) 0.0150(13)
N3 0.0273(15) 0.0269(15) 0.0244(14) 0.0109(12) 0.0128(12) 0.0089(12)
C1 0.0287(18) 0.0296(18) 0.0255(17) 0.0108(15) 0.0129(15) 0.0097(15)
C2 0.0271(17) 0.0260(17) 0.0204(16) 0.0072(13) 0.0108(14) 0.0079(14)
C3 0.0229(16) 0.0236(16) 0.0213(16) 0.0063(13) 0.0090(13) 0.0037(14)
C4 0.0225(16) 0.0244(17) 0.0268(17) 0.0101(14) 0.0115(14) 0.0049(14)
C5 0.0248(18) 0.0303(19) 0.0285(18) 0.0104(15) 0.0070(15) 0.0044(15)
C6 0.0290(19) 0.041(2) 0.036(2) 0.0180(18) 0.0060(16) 0.0118(17)
C7 0.037(2) 0.042(2) 0.058(3) 0.029(2) 0.023(2) 0.0220(19)
C8 0.043(2) 0.033(2) 0.046(2) 0.0151(18) 0.026(2) 0.0171(18)
C9 0.0319(19) 0.0302(19) 0.0282(18) 0.0107(15) 0.0156(16) 0.0103(16)
C10 0.0271(17) 0.0300(18) 0.0234(17) 0.0102(14) 0.0104(14) 0.0116(15)
C11 0.033(2) 0.048(2) 0.0277(19) 0.0126(18) 0.0156(17) 0.0045(18)
C12 0.042(2) 0.047(2) 0.0239(19) 0.0083(17) 0.0161(17) 0.0041(19)
C13 0.038(2) 0.0296(19) 0.0283(19) 0.0097(16) 0.0132(17) 0.0045(17)
C14 0.041(2) 0.045(3) 0.039(2) 0.006(2) 0.022(2) -0.005(2)
C15 0.045(2) 0.041(2) 0.030(2) 0.0054(17) 0.0227(19) 0.0035(19)
C16 0.047(3) 0.041(2) 0.035(2) 0.0091(19) 0.013(2) 0.000(2)

loop_
_atom_type_symbol
_atom_type_description
_atom_type_scat_dispersion_real
_atom_type_scat_dispersion_imag
_atom_type_scat_source
C C 0.0033 0.0016 'International Tables Vol C Tables 4.2.6.8 and 6.1.1.4'
H H 0.0000 0.0000 'International Tables Vol C Tables 4.2.6.8 and 6.1.1.4'
Cl Cl 0.1484 0.1585 'International Tables Vol C Tables 4.2.6.8 and 6.1.1.4'
F F 0.0171 0.0103 'International Tables Vol C Tables 4.2.6.8 and 6.1.1.4'
N N 0.0061 0.0033 'International Tables Vol C Tables 4.2.6.8 and 6.1.1.4'
S S 0.1246 0.1234 'International Tables Vol C Tables 4.2.6.8 and 6.1.1.4'

loop_
_geom_angle_atom_site_label_1
_geom_angle_atom_site_label_2
_geom_angle_atom_site_label_3
_geom_angle
_geom_angle_site_symmetry_1
_geom_angle_site_symmetry_3
_geom_angle_publ_flag
Cl1 C49 H49 104.9 . . ?
Cl2 C49 Cl1 113.2(4) . . ?
Cl2 C49 Cl3 115.3(4) . . ?
Cl2 C49 H49 104.9 . . ?
Cl3 C49 Cl1 112.4(4) . . ?
Cl3 C49 H49 104.9 . . ?
Cl1A C49A Cl2A 92.6(18) . . ?
Cl1A C49A Cl3A 105.8(14) . . ?
Cl1A C49A H49A 118.5 . . ?
Cl2A C49A H49A 118.5 . . ?
Cl3A C49A Cl2A 98(2) . . ?
Cl3A C49A H49A 118.5 . . ?
C18 S2 C26 104.27(16) . . ?
C17 N4 H4A 113(3) . . ?
C17 N4 H4B 126(4) . . ?
H4A N4 H4B 119(5) . . ?
N6 N5 H5 124.5 . . ?
C17 N5 H5 124.5 . . ?
C17 N5 N6 111.0(3) . . ?
C19 N6 N5 106.3(3) . . ?
N4 C17 C18 129.0(3) . . ?
N5 C17 N4 123.3(3) . . ?
N5 C17 C18 107.6(3) . . ?
C17 C18 S2 124.4(3) . . ?
C17 C18 C19 105.0(3) . . ?
C19 C18 S2 129.9(3) . . ?
N6 C19 C18 110.0(3) . . ?
N6 C19 C20 118.9(3) . . ?
C18 C19 C20 131.1(3) . . ?
C21 C20 C19 121.4(3) . . ?
C21 C20 C25 118.4(3) . . ?
C25 C20 C19 120.1(3) . . ?
C20 C21 H21 119.8 . . ?
C20 C21 C22 120.4(3) . . ?
C22 C21 H21 119.8 . . ?
C21 C22 H22 119.8 . . ?
C23 C22 C21 120.4(4) . . ?
C23 C22 H22 119.8 . . ?
C22 C23 H23 120.2 . . ?
C22 C23 C24 119.6(4) . . ?
C24 C23 H23 120.2 . . ?
C23 C24 H24 119.7 . . ?
C25 C24 C23 120.5(4) . . ?
C25 C24 H24 119.7 . . ?
C20 C25 H25 119.7 . . ?
C24 C25 C20 120.5(3) . . ?
C24 C25 H25 119.7 . . ?
C27 C26 S2 123.2(3) . . ?
C31 C26 S2 117.4(3) . . ?
C31 C26 C27 119.4(3) . . ?
C26 C27 H27 119.9 . . ?
C26 C27 C28 120.2(3) . . ?
C28 C27 H27 119.9 . . ?
C27 C28 H28 120.0 . . ?
C27 C28 C29 119.9(4) . . ?
C29 C28 H28 120.0 . . ?
C28 C29 C32 118.6(4) . . ?
C30 C29 C28 120.1(4) . . ?
C30 C29 C32 121.3(4) . . ?
C29 C30 H30 120.1 . . ?
C29 C30 C31 119.8(3) . . ?
C31 C30 H30 120.1 . . ?
C26 C31 C30 120.6(3) . . ?
C26 C31 H31 119.7 . . ?
C30 C31 H31 119.7 . . ?
F4 C32 F5 103.0(4) . . ?
F4 C32 C29 112.4(4) . . ?
F5 C32 C29 113.4(4) . . ?
F6 C32 F4 107.0(4) . . ?
F6 C32 F5 106.4(4) . . ?
F6 C32 C29 113.8(4) . . ?
C34 S3 C42 102.98(17) . . ?
C33 N7 H7A 116(3) . . ?
C33 N7 H7B 116(4) . . ?
H7A N7 H7B 122(5) . . ?
N9 N8 H8 124.5 . . ?
C33 N8 H8 124.5 . . ?
C33 N8 N9 110.9(3) . . ?
C35 N9 N8 106.1(3) . . ?
N7 C33 C34 128.7(4) . . ?
N8 C33 N7 123.5(4) . . ?
N8 C33 C34 107.7(3) . . ?
C33 C34 S3 124.4(3) . . ?
C33 C34 C35 104.7(3) . . ?
C35 C34 S3 130.6(3) . . ?
N9 C35 C34 110.5(3) . . ?
N9 C35 C36 118.1(3) . . ?
C34 C35 C36 131.4(3) . . ?
C37 C36 C35 120.9(3) . . ?
C41 C36 C35 120.0(3) . . ?
C41 C36 C37 119.0(4) . . ?
C36 C37 H37 120.1 . . ?
C38 C37 C36 119.8(4) . . ?
C38 C37 H37 120.1 . . ?
C37 C38 H38 119.5 . . ?
C37 C38 C39 121.0(4) . . ?
C39 C38 H38 119.5 . . ?
C38 C39 H39 120.2 . . ?
C40 C39 C38 119.7(4) . . ?
C40 C39 H39 120.2 . . ?
C39 C40 H40 119.8 . . ?
C39 C40 C41 120.4(4) . . ?
C41 C40 H40 119.8 . . ?
C36 C41 H41 120.0 . . ?
C40 C41 C36 120.1(4) . . ?
C40 C41 H41 120.0 . . ?
C43 C42 S3 123.2(3) . . ?
C43 C42 C47 119.6(3) . . ?
C47 C42 S3 117.2(3) . . ?
C42 C43 H43 119.8 . . ?
C44 C43 C42 120.4(4) . . ?
C44 C43 H43 119.8 . . ?
C43 C44 H44 120.2 . . ?
C45 C44 C43 119.7(4) . . ?
C45 C44 H44 120.2 . . ?
C44 C45 C48 119.5(4) . . ?
C46 C45 C44 120.2(4) . . ?
C46 C45 C48 120.2(4) . . ?
C45 C46 H46 119.8 . . ?
C45 C46 C47 120.4(4) . . ?
C47 C46 H46 119.8 . . ?
C42 C47 H47 120.2 . . ?
C46 C47 C42 119.6(4) . . ?
C46 C47 H47 120.2 . . ?
F7 C48 F8 107.8(5) . . ?
F7 C48 F9 105.8(5) . . ?
F7 C48 C45 112.6(4) . . ?
F8 C48 C45 112.7(4) . . ?
F9 C48 F8 104.3(5) . . ?
F9 C48 C45 113.0(5) . . ?
C2 S1 C10 104.58(17) . . ?
C1 N1 H1A 116(3) . . ?
C1 N1 H1B 120(4) . . ?
H1A N1 H1B 124(5) . . ?
N3 N2 H2 124.5 . . ?
C1 N2 H2 124.5 . . ?
C1 N2 N3 111.0(3) . . ?
C3 N3 N2 106.3(3) . . ?
N1 C1 C2 129.2(3) . . ?
N2 C1 N1 123.3(4) . . ?
N2 C1 C2 107.6(3) . . ?
C1 C2 S1 124.7(3) . . ?
C1 C2 C3 105.1(3) . . ?
C3 C2 S1 129.3(3) . . ?
N3 C3 C2 110.0(3) . . ?
N3 C3 C4 118.8(3) . . ?
C2 C3 C4 131.2(3) . . ?
C5 C4 C3 121.0(3) . . ?
C5 C4 C9 119.1(3) . . ?
C9 C4 C3 119.9(3) . . ?
C4 C5 H5A 120.2 . . ?
C6 C5 C4 119.6(4) . . ?
C6 C5 H5A 120.2 . . ?
C5 C6 H6 119.6 . . ?
C7 C6 C5 120.7(4) . . ?
C7 C6 H6 119.6 . . ?
C6 C7 H7 120.0 . . ?
C6 C7 C8 120.0(4) . . ?
C8 C7 H7 120.0 . . ?
C7 C8 H8A 119.9 . . ?
C7 C8 C9 120.3(4) . . ?
C9 C8 H8A 119.9 . . ?
C4 C9 H9 119.8 . . ?
C8 C9 C4 120.3(4) . . ?
C8 C9 H9 119.8 . . ?
C11 C10 S1 116.9(3) . . ?
C11 C10 C15 119.8(3) . . ?
C15 C10 S1 123.3(3) . . ?
C10 C11 H11 119.7 . . ?
C12 C11 C10 120.6(4) . . ?
C12 C11 H11 119.7 . . ?
C11 C12 H12 120.1 . . ?
C13 C12 C11 119.8(4) . . ?
C13 C12 H12 120.1 . . ?
C12 C13 C14 120.0(4) . . ?
C12 C13 C16 121.3(4) . . ?
C14 C13 C16 118.8(4) . . ?
C13 C14 H14 119.7 . . ?
C13 C14 C15 120.6(4) . . ?
C15 C14 H14 119.7 . . ?
C10 C15 C14 119.2(4) . . ?
C10 C15 H15 120.4 . . ?
C14 C15 H15 120.4 . . ?
F1 C16 C13 113.0(4) . . ?
F2 C16 F1 108.2(4) . . ?
F2 C16 F3 104.9(4) . . ?
F2 C16 C13 113.4(4) . . ?
F3 C16 F1 104.1(4) . . ?
F3 C16 C13 112.5(4) . . ?

loop_
_geom_bond_atom_site_label_1
_geom_bond_atom_site_label_2
_geom_bond_distance
_geom_bond_site_symmetry_2
_geom_bond_publ_flag
Cl1 C49 1.740(6) . ?
Cl1A C49A 1.71(2) . ?
Cl2 C49 1.700(7) . ?
Cl2A C49A 1.94(4) . ?
Cl3 C49 1.733(6) . ?
Cl3A C49A 1.720(19) . ?
C49 H49 1.0000 . ?
C49A H49A 1.0000 . ?
S2 C18 1.737(3) . ?
S2 C26 1.773(4) . ?
F4 C32 1.323(6) . ?
F5 C32 1.330(6) . ?
F6 C32 1.311(5) . ?
N4 C17 1.360(5) . ?
N4 H4A 0.86(5) . ?
N4 H4B 0.88(6) . ?
N5 H5 0.8800 . ?
N5 N6 1.372(4) . ?
N5 C17 1.339(4) . ?
N6 C19 1.339(4) . ?
C17 C18 1.397(5) . ?
C18 C19 1.413(5) . ?
C19 C20 1.471(5) . ?
C20 C21 1.389(5) . ?
C20 C25 1.405(5) . ?
C21 H21 0.9500 . ?
C21 C22 1.390(5) . ?
C22 H22 0.9500 . ?
C22 C23 1.378(6) . ?
C23 H23 0.9500 . ?
C23 C24 1.382(6) . ?
C24 H24 0.9500 . ?
C24 C25 1.376(5) . ?
C25 H25 0.9500 . ?
C26 C27 1.382(5) . ?
C26 C31 1.375(5) . ?
C27 H27 0.9500 . ?
C27 C28 1.383(5) . ?
C28 H28 0.9500 . ?
C28 C29 1.388(6) . ?
C29 C30 1.367(6) . ?
C29 C32 1.490(5) . ?
C30 H30 0.9500 . ?
C30 C31 1.390(5) . ?
C31 H31 0.9500 . ?
S3 C34 1.743(4) . ?
S3 C42 1.778(4) . ?
F7 C48 1.313(6) . ?
F8 C48 1.331(6) . ?
F9 C48 1.328(7) . ?
N7 C33 1.360(5) . ?
N7 H7A 0.86(5) . ?
N7 H7B 0.85(6) . ?
N8 H8 0.8800 . ?
N8 N9 1.372(4) . ?
N8 C33 1.342(5) . ?
N9 C35 1.338(5) . ?
C33 C34 1.396(5) . ?
C34 C35 1.410(5) . ?
C35 C36 1.480(5) . ?
C36 C37 1.399(5) . ?
C36 C41 1.396(5) . ?
C37 H37 0.9500 . ?
C37 C38 1.377(6) . ?
C38 H38 0.9500 . ?
C38 C39 1.379(6) . ?
C39 H39 0.9500 . ?
C39 C40 1.377(6) . ?
C40 H40 0.9500 . ?
C40 C41 1.387(6) . ?
C41 H41 0.9500 . ?
C42 C43 1.382(5) . ?
C42 C47 1.391(5) . ?
C43 H43 0.9500 . ?
C43 C44 1.382(6) . ?
C44 H44 0.9500 . ?
C44 C45 1.381(6) . ?
C45 C46 1.374(6) . ?
C45 C48 1.491(6) . ?
C46 H46 0.9500 . ?
C46 C47 1.383(6) . ?
C47 H47 0.9500 . ?
S1 C2 1.745(3) . ?
S1 C10 1.780(4) . ?
F1 C16 1.331(6) . ?
F2 C16 1.323(5) . ?
F3 C16 1.325(6) . ?
N1 C1 1.357(5) . ?
N1 H1A 0.87(5) . ?
N1 H1B 0.73(5) . ?
N2 H2 0.8800 . ?
N2 N3 1.372(4) . ?
N2 C1 1.336(5) . ?
N3 C3 1.341(4) . ?
C1 C2 1.399(5) . ?
C2 C3 1.408(5) . ?
C3 C4 1.463(5) . ?
C4 C5 1.396(5) . ?
C4 C9 1.401(5) . ?
C5 H5A 0.9500 . ?
C5 C6 1.395(6) . ?
C6 H6 0.9500 . ?
C6 C7 1.377(6) . ?
C7 H7 0.9500 . ?
C7 C8 1.379(6) . ?
C8 H8A 0.9500 . ?
C8 C9 1.386(6) . ?
C9 H9 0.9500 . ?
C10 C11 1.380(5) . ?
C10 C15 1.382(5) . ?
C11 H11 0.9500 . ?
C11 C12 1.380(6) . ?
C12 H12 0.9500 . ?
C12 C13 1.374(6) . ?
C13 C14 1.375(6) . ?
C13 C16 1.495(6) . ?
C14 H14 0.9500 . ?
C14 C15 1.390(6) . ?
C15 H15 0.9500 . ?

loop_
_geom_hbond_atom_site_label_D
_geom_hbond_atom_site_label_H
_geom_hbond_atom_site_label_A
_geom_hbond_distance_DH
_geom_hbond_distance_HA
_geom_hbond_distance_DA
_geom_hbond_angle_DHA
_geom_hbond_site_symmetry_A
_geom_hbond_publ_flag
N5 H5 N9 0.88 1.98 2.826(4) 161.5 . yes
N8 H8 N3 0.88 1.98 2.829(4) 162.0 . yes
C43 H43 Cl2 0.95 2.91 3.717(5) 143.9 2_666 yes
N2 H2 N6 0.88 1.96 2.814(4) 164.1 . yes
C15 H15 Cl3 0.95 2.96 3.803(5) 148.0 2_666 yes

loop_
_geom_torsion_atom_site_label_1
_geom_torsion_atom_site_label_2
_geom_torsion_atom_site_label_3
_geom_torsion_atom_site_label_4
_geom_torsion
_geom_torsion_site_symmetry_1
_geom_torsion_site_symmetry_2
_geom_torsion_site_symmetry_3
_geom_torsion_site_symmetry_4
_geom_torsion_publ_flag
S2 C18 C19 N6 -170.0(3) . . . . ?
S2 C18 C19 C20 11.6(6) . . . . ?
S2 C26 C27 C28 179.8(3) . . . . ?
S2 C26 C31 C30 179.6(3) . . . . ?
N4 C17 C18 S2 -7.7(6) . . . . ?
N4 C17 C18 C19 -179.2(4) . . . . ?
N5 N6 C19 C18 -0.7(4) . . . . ?
N5 N6 C19 C20 177.9(3) . . . . ?
N5 C17 C18 S2 170.9(2) . . . . ?
N5 C17 C18 C19 -0.6(4) . . . . ?
N6 N5 C17 N4 178.9(3) . . . . ?
N6 N5 C17 C18 0.2(4) . . . . ?
N6 C19 C20 C21 -142.3(3) . . . . ?
N6 C19 C20 C25 34.3(5) . . . . ?
C17 N5 N6 C19 0.3(4) . . . . ?
C17 C18 C19 N6 0.8(4) . . . . ?
C17 C18 C19 C20 -177.6(3) . . . . ?
C18 S2 C26 C27 5.4(4) . . . . ?
C18 S2 C26 C31 -175.2(3) . . . . ?
C18 C19 C20 C21 36.0(5) . . . . ?
C18 C19 C20 C25 -147.4(4) . . . . ?
C19 C20 C21 C22 176.5(3) . . . . ?
C19 C20 C25 C24 -176.2(3) . . . . ?
C20 C21 C22 C23 -0.8(6) . . . . ?
C21 C20 C25 C24 0.6(5) . . . . ?
C21 C22 C23 C24 1.6(6) . . . . ?
C22 C23 C24 C25 -1.4(6) . . . . ?
C23 C24 C25 C20 0.3(6) . . . . ?
C25 C20 C21 C22 -0.3(5) . . . . ?
C26 S2 C18 C17 90.0(3) . . . . ?
C26 S2 C18 C19 -100.8(3) . . . . ?
C26 C27 C28 C29 0.3(7) . . . . ?
C27 C26 C31 C30 -0.9(6) . . . . ?
C27 C28 C29 C30 -0.4(7) . . . . ?
C27 C28 C29 C32 179.2(4) . . . . ?
C28 C29 C30 C31 0.0(6) . . . . ?
C28 C29 C32 F4 -63.3(6) . . . . ?
C28 C29 C32 F5 53.1(6) . . . . ?
C28 C29 C32 F6 174.8(5) . . . . ?
C29 C30 C31 C26 0.7(6) . . . . ?
C30 C29 C32 F4 116.4(5) . . . . ?
C30 C29 C32 F5 -127.2(5) . . . . ?
C30 C29 C32 F6 -5.5(7) . . . . ?
C31 C26 C27 C28 0.4(6) . . . . ?
C32 C29 C30 C31 -179.7(4) . . . . ?
S3 C34 C35 N9 -173.2(3) . . . . ?
S3 C34 C35 C36 9.2(6) . . . . ?
S3 C42 C43 C44 178.9(4) . . . . ?
S3 C42 C47 C46 -179.7(3) . . . . ?
N7 C33 C34 S3 -4.4(6) . . . . ?
N7 C33 C34 C35 -178.5(4) . . . . ?
N8 N9 C35 C34 -0.5(4) . . . . ?
N8 N9 C35 C36 177.4(3) . . . . ?
N8 C33 C34 S3 174.0(3) . . . . ?
N8 C33 C34 C35 -0.1(4) . . . . ?
N9 N8 C33 N7 178.3(3) . . . . ?
N9 N8 C33 C34 -0.3(4) . . . . ?
N9 C35 C36 C37 -138.6(4) . . . . ?
N9 C35 C36 C41 37.6(5) . . . . ?
C33 N8 N9 C35 0.5(4) . . . . ?
C33 C34 C35 N9 0.4(4) . . . . ?
C33 C34 C35 C36 -177.2(3) . . . . ?
C34 S3 C42 C43 23.5(4) . . . . ?
C34 S3 C42 C47 -156.9(3) . . . . ?
C34 C35 C36 C37 38.8(6) . . . . ?
C34 C35 C36 C41 -145.0(4) . . . . ?
C35 C36 C37 C38 174.9(4) . . . . ?
C35 C36 C41 C40 -175.8(4) . . . . ?
C36 C37 C38 C39 1.3(6) . . . . ?
C37 C36 C41 C40 0.5(6) . . . . ?
C37 C38 C39 C40 -0.4(7) . . . . ?
C38 C39 C40 C41 -0.5(7) . . . . ?
C39 C40 C41 C36 0.5(6) . . . . ?
C41 C36 C37 C38 -1.4(6) . . . . ?
C42 S3 C34 C33 78.8(3) . . . . ?
C42 S3 C34 C35 -108.7(4) . . . . ?
C42 C43 C44 C45 1.0(7) . . . . ?
C43 C42 C47 C46 -0.1(6) . . . . ?
C43 C44 C45 C46 -0.7(7) . . . . ?
C43 C44 C45 C48 176.8(5) . . . . ?
C44 C45 C46 C47 -0.1(7) . . . . ?
C44 C45 C48 F7 -79.6(7) . . . . ?
C44 C45 C48 F8 158.2(5) . . . . ?
C44 C45 C48 F9 40.3(7) . . . . ?
C45 C46 C47 C42 0.5(6) . . . . ?
C46 C45 C48 F7 98.0(6) . . . . ?
C46 C45 C48 F8 -24.3(7) . . . . ?
C46 C45 C48 F9 -142.1(5) . . . . ?
C47 C42 C43 C44 -0.6(6) . . . . ?
C48 C45 C46 C47 -177.6(4) . . . . ?
S1 C2 C3 N3 -169.1(3) . . . . ?
S1 C2 C3 C4 12.4(6) . . . . ?
S1 C10 C11 C12 179.6(4) . . . . ?
S1 C10 C15 C14 -179.5(4) . . . . ?
N1 C1 C2 S1 -9.8(6) . . . . ?
N1 C1 C2 C3 179.7(4) . . . . ?
N2 N3 C3 C2 -0.5(4) . . . . ?
N2 N3 C3 C4 178.3(3) . . . . ?
N2 C1 C2 S1 169.7(3) . . . . ?
N2 C1 C2 C3 -0.7(4) . . . . ?
N3 N2 C1 N1 -180.0(4) . . . . ?
N3 N2 C1 C2 0.4(4) . . . . ?
N3 C3 C4 C5 -140.8(3) . . . . ?
N3 C3 C4 C9 36.9(5) . . . . ?
C1 N2 N3 C3 0.1(4) . . . . ?
C1 C2 C3 N3 0.8(4) . . . . ?
C1 C2 C3 C4 -177.8(3) . . . . ?
C2 S1 C10 C11 -173.2(3) . . . . ?
C2 S1 C10 C15 6.7(4) . . . . ?
C2 C3 C4 C5 37.7(6) . . . . ?
C2 C3 C4 C9 -144.6(4) . . . . ?
C3 C4 C5 C6 176.4(3) . . . . ?
C3 C4 C9 C8 -176.6(3) . . . . ?
C4 C5 C6 C7 1.4(6) . . . . ?
C5 C4 C9 C8 1.1(5) . . . . ?
C5 C6 C7 C8 -1.2(6) . . . . ?
C6 C7 C8 C9 1.0(6) . . . . ?
C7 C8 C9 C4 -0.9(6) . . . . ?
C9 C4 C5 C6 -1.3(5) . . . . ?
C10 S1 C2 C1 87.3(3) . . . . ?
C10 S1 C2 C3 -104.6(3) . . . . ?
C10 C11 C12 C13 -0.3(7) . . . . ?
C11 C10 C15 C14 0.4(7) . . . . ?
C11 C12 C13 C14 0.6(7) . . . . ?
C11 C12 C13 C16 -180.0(5) . . . . ?
C12 C13 C14 C15 -0.4(8) . . . . ?
C12 C13 C16 F1 -123.1(5) . . . . ?
C12 C13 C16 F2 0.4(7) . . . . ?
C12 C13 C16 F3 119.3(5) . . . . ?
C13 C14 C15 C10 -0.1(8) . . . . ?
C14 C13 C16 F1 56.3(6) . . . . ?
C14 C13 C16 F2 179.9(5) . . . . ?
C14 C13 C16 F3 -61.2(6) . . . . ?
C15 C10 C11 C12 -0.2(7) . . . . ?
C16 C13 C14 C15 -179.9(5) . . . . ?
